data_4120983
loop_
_publ_author_name
'Sibo Lin'
'David E. Herbert'
'Alexandra Velian'
'Michael W. Day'
'Theodor Agapie'

_publ_section_title
;
 Dipalladium(I) Terphenyl Diphosphine Complexes as Models for Two-Site
 Adsorption and Activation of Organic Molecules
;
_journal_name_full 'Journal of the American Chemical Society'
_journal_page_first 15830
_journal_page_last 15840
_journal_paper_doi 10.1021/ja406696k
_journal_volume 135
_journal_year 2013
_chemical_formula_sum 'C36 H48 B2 F8 P2 Pd2'
_chemical_formula_weight 929.10
_chemical_name_systematic
; 
 ? 
;
_space_group_IT_number 14
_symmetry_cell_setting monoclinic
_symmetry_space_group_name_Hall '-P 2ybc'
_symmetry_space_group_name_H-M 'P 1 21/c 1'
_atom_sites_solution_hydrogens geom
_atom_sites_solution_primary direct
_atom_sites_solution_secondary difmap
_audit_creation_method SHELXL-97
_cell_angle_alpha 90.00
_cell_angle_beta 100.514(2)
_cell_angle_gamma 90.00
_cell_formula_units_Z 4
_cell_length_a 11.8911(5)
_cell_length_b 13.5564(6)
_cell_length_c 23.4012(11)
_cell_measurement_reflns_used 9665
_cell_measurement_temperature 100(2)
_cell_measurement_theta_max 33.31
_cell_measurement_theta_min 2.30
_cell_volume 3708.9(3)
_computing_cell_refinement 'Bruker SAINT'
_computing_data_collection 'Bruker APEX2'
_computing_data_reduction 'Bruker SAINT'
_computing_molecular_graphics 'Bruker SHELXTL'
_computing_publication_material 'Bruker SHELXTL'
_computing_structure_refinement 'SHELXL-97 (Sheldrick, 1997)'
_computing_structure_solution 'SHELXS-97 (Sheldrick, 1990)'
_diffrn_ambient_temperature 100(2)
_diffrn_measured_fraction_theta_full 1.000
_diffrn_measured_fraction_theta_max 1.000
_diffrn_measurement_device_type 'Bruker APEX-II CCD'
_diffrn_measurement_method '\f and \w scans'
_diffrn_radiation_monochromator graphite
_diffrn_radiation_source 'fine-focus sealed tube'
_diffrn_radiation_type MoK\a
_diffrn_radiation_wavelength 0.71073
_diffrn_reflns_av_R_equivalents 0.0360
_diffrn_reflns_av_sigmaI/netI 0.0152
_diffrn_reflns_limit_h_max 15
_diffrn_reflns_limit_h_min -15
_diffrn_reflns_limit_k_max 17
_diffrn_reflns_limit_k_min -17
_diffrn_reflns_limit_l_max 29
_diffrn_reflns_limit_l_min -29
_diffrn_reflns_number 106070
_diffrn_reflns_theta_full 27.10
_diffrn_reflns_theta_max 27.10
_diffrn_reflns_theta_min 1.74
_diffrn_standards_number 0
_exptl_absorpt_coefficient_mu 1.123
_exptl_absorpt_correction_T_max 0.8408
_exptl_absorpt_correction_T_min 0.6642
_exptl_absorpt_correction_type multi-scan
_exptl_absorpt_process_details SADABS
_exptl_crystal_colour yellow
_exptl_crystal_density_diffrn 1.664
_exptl_crystal_description parallelpiped
_exptl_crystal_F_000 1872
_exptl_crystal_size_max 0.40
_exptl_crystal_size_mid 0.23
_exptl_crystal_size_min 0.16
_refine_diff_density_max 10.426
_refine_diff_density_min -4.974
_refine_diff_density_rms 0.321
_refine_ls_extinction_method none
_refine_ls_goodness_of_fit_ref 1.097
_refine_ls_hydrogen_treatment constr
_refine_ls_matrix_type full
_refine_ls_number_parameters 415
_refine_ls_number_reflns 8182
_refine_ls_number_restraints 0
_refine_ls_restrained_S_all 1.097
_refine_ls_R_factor_all 0.1703
_refine_ls_R_factor_gt 0.1656
_refine_ls_shift/su_max 0.000
_refine_ls_shift/su_mean 0.000
_refine_ls_structure_factor_coef Fsqd
_refine_ls_weighting_details 'calc w=1/[\s^2^(Fo^2^)+(0.0000P)^2^+254.9551P] where P=(Fo^2^+2Fc^2^)/3'
_refine_ls_weighting_scheme calc
_refine_ls_wR_factor_gt 0.3240
_refine_ls_wR_factor_ref 0.3258
_reflns_number_gt 7869
_reflns_number_total 8182
_reflns_threshold_expression >2sigma(I)
_cod_data_source_file ja406696k_06.cif
_cod_data_source_block sbl34
_cod_database_code 4120983

loop_
_symmetry_equiv_pos_as_xyz
'x, y, z'
'-x, y+1/2, -z+1/2'
'-x, -y, -z'
'x, -y-1/2, z-1/2'

loop_
_atom_site_label
_atom_site_type_symbol
_atom_site_fract_x
_atom_site_fract_y
_atom_site_fract_z
_atom_site_U_iso_or_equiv
_atom_site_adp_type
_atom_site_occupancy
_atom_site_symmetry_multiplicity
_atom_site_calc_flag
_atom_site_refinement_flags
Pd2 Pd 0.35955(10) 0.73402(9) 0.08812(7) 0.0396(4) Uani 1 1 d .
Pd1 Pd 0.54008(10) 0.75564(10) 0.17449(6) 0.0394(4) Uani 1 1 d .
P2 P 0.2046(3) 0.7234(3) 0.0121(2) 0.0393(11) Uani 1 1 d .
P1 P 0.6950(3) 0.7845(4) 0.24604(16) 0.0344(10) Uani 1 1 d .
B1 B 0.279(2) 0.184(2) 0.5087(9) 0.050(5) Uani 1 1 d .
F1 F 0.2402(17) 0.2198(15) 0.4554(7) 0.112(7) Uani 1 1 d .
F3 F 0.2017(13) 0.202(2) 0.5433(6) 0.133(10) Uani 1 1 d .
F2 F 0.3777(14) 0.234(2) 0.5276(8) 0.138(9) Uani 1 1 d .
B2 B 0.1696(16) 0.9165(18) 0.2371(7) 0.040(5) Uani 1 1 d .
F6 F 0.2833(9) 0.9247(12) 0.2550(5) 0.068(4) Uani 1 1 d .
F5 F 0.1410(11) 0.9615(12) 0.1838(5) 0.073(4) Uani 1 1 d .
F7 F 0.1180(13) 0.9694(15) 0.2775(5) 0.098(6) Uani 1 1 d .
F8 F 0.134(2) 0.8266(15) 0.2360(9) 0.150(10) Uani 1 1 d .
C3 C 0.3531(10) 0.9043(10) 0.1213(5) 0.018(3) Uani 1 1 d .
H3A H 0.2796 0.9078 0.1317 0.021 Uiso 1 1 calc R
C2 C 0.4498(11) 0.9141(10) 0.1639(5) 0.019(3) Uani 1 1 d .
H2A H 0.4420 0.9258 0.2031 0.023 Uiso 1 1 calc R
C4 C 0.3626(10) 0.8886(10) 0.0599(5) 0.0194(18) Uani 1 1 d .
C13 C 0.2599(10) 0.9193(10) 0.0153(5) 0.0194(18) Uani 1 1 d .
C1 C 0.5610(10) 0.9067(9) 0.1496(5) 0.016(2) Uiso 1 1 d .
C14 C 0.2462(11) 1.0184(11) 0.0013(6) 0.022(3) Uani 1 1 d .
H14 H 0.2990 1.0655 0.0207 0.027 Uiso 1 1 calc R
C5 C 0.4711(11) 0.8744(12) 0.0480(5) 0.025(3) Uani 1 1 d .
H5A H 0.4798 0.8589 0.0095 0.030 Uiso 1 1 calc R
C6 C 0.5690(12) 0.8824(14) 0.0918(6) 0.034(4) Uani 1 1 d .
H6A H 0.6422 0.8712 0.0823 0.040 Uiso 1 1 calc R
C7 C 0.6618(11) 0.9588(14) 0.1860(6) 0.033(4) Uani 1 1 d .
C12 C 0.7286(13) 0.9115(18) 0.2341(7) 0.052(4) Uani 1 1 d .
C15 C 0.1568(13) 1.0487(12) -0.0406(7) 0.034(3) Uani 1 1 d .
H15 H 0.1481 1.1168 -0.0499 0.040 Uiso 1 1 calc R
C18 C 0.1818(12) 0.8502(12) -0.0135(7) 0.032(3) Uani 1 1 d .
C17 C 0.0891(13) 0.8833(13) -0.0527(8) 0.042(4) Uani 1 1 d .
H17 H 0.0309 0.8379 -0.0685 0.050 Uiso 1 1 calc R
C16 C 0.0787(13) 0.9812(14) -0.0696(7) 0.037(4) Uani 1 1 d .
H16 H 0.0196 1.0017 -0.1003 0.045 Uiso 1 1 calc R
C8 C 0.6842(15) 1.0550(13) 0.1740(8) 0.041(4) Uiso 1 1 d .
H8 H 0.6380 1.0868 0.1419 0.050 Uiso 1 1 calc R
C11 C 0.8202(13) 0.9635(18) 0.2682(7) 0.052(4) Uani 1 1 d .
H11 H 0.8670 0.9324 0.3004 0.062 Uiso 1 1 calc R
C10 C 0.8406(19) 1.059(2) 0.2544(9) 0.082(10) Uani 1 1 d .
H10 H 0.9024 1.0935 0.2772 0.098 Uiso 1 1 calc R
C9 C 0.7725(19) 1.1068(19) 0.2074(9) 0.071(8) Uani 1 1 d .
H9 H 0.7868 1.1735 0.1987 0.085 Uiso 1 1 calc R
C19 C 0.6628(15) 0.7763(13) 0.3192(7) 0.038(4) Uani 1 1 d .
H19 H 0.7276 0.8074 0.3465 0.046 Uiso 1 1 calc R
C20 C 0.6510(17) 0.6706(14) 0.3391(8) 0.046(5) Uani 1 1 d .
H20A H 0.6349 0.6707 0.3787 0.069 Uiso 1 1 calc R
H20B H 0.7224 0.6348 0.3385 0.069 Uiso 1 1 calc R
H20C H 0.5881 0.6382 0.3129 0.069 Uiso 1 1 calc R
C21 C 0.5556(15) 0.8351(14) 0.3224(8) 0.043(4) Uani 1 1 d .
H21A H 0.4892 0.8023 0.2991 0.065 Uiso 1 1 calc R
H21B H 0.5630 0.9017 0.3073 0.065 Uiso 1 1 calc R
H21C H 0.5452 0.8392 0.3629 0.065 Uiso 1 1 calc R
C22 C 0.822(2) 0.7063(18) 0.2447(10) 0.061(4) Uiso 1 1 d .
H22 H 0.7966 0.6361 0.2451 0.074 Uiso 1 1 calc R
C24 C 0.8623(15) 0.723(3) 0.1857(8) 0.087(11) Uani 1 1 d .
H24A H 0.8867 0.7920 0.1833 0.130 Uiso 1 1 calc R
H24B H 0.7989 0.7094 0.1537 0.130 Uiso 1 1 calc R
H24C H 0.9265 0.6793 0.1831 0.130 Uiso 1 1 calc R
C28 C 0.0717(14) 0.6880(15) 0.0371(8) 0.045(4) Uani 1 1 d .
H28 H 0.0059 0.6993 0.0045 0.054 Uiso 1 1 calc R
C27 C 0.119(2) 0.6436(18) -0.0956(8) 0.069(7) Uani 1 1 d .
H27A H 0.1176 0.7002 -0.1218 0.104 Uiso 1 1 calc R
H27B H 0.0506 0.6451 -0.0776 0.104 Uiso 1 1 calc R
H27C H 0.1197 0.5823 -0.1177 0.104 Uiso 1 1 calc R
C29 C 0.0569(16) 0.7552(17) 0.0875(9) 0.055(5) Uani 1 1 d .
H29A H -0.0182 0.7434 0.0978 0.083 Uiso 1 1 calc R
H29B H 0.0624 0.8242 0.0758 0.083 Uiso 1 1 calc R
H29C H 0.1170 0.7410 0.1210 0.083 Uiso 1 1 calc R
C25 C 0.2217(17) 0.6486(14) -0.0501(8) 0.047(4) Uani 1 1 d .
H25 H 0.2394 0.5799 -0.0358 0.056 Uiso 1 1 calc R
C26 C 0.325(2) 0.6860(17) -0.0745(10) 0.062(6) Uani 1 1 d .
H26A H 0.3369 0.6442 -0.1071 0.093 Uiso 1 1 calc R
H26B H 0.3937 0.6835 -0.0439 0.093 Uiso 1 1 calc R
H26C H 0.3118 0.7542 -0.0879 0.093 Uiso 1 1 calc R
C31 C 0.451(2) 0.6156(14) 0.1930(8) 0.054(4) Uani 1 1 d .
H31A H 0.4325 0.6073 0.2326 0.065 Uiso 1 1 calc R
C36 C 0.558(2) 0.5982(14) 0.1867(8) 0.054(4) Uani 1 1 d .
H36A H 0.6105 0.5785 0.2234 0.065 Uiso 1 1 calc R
C32 C 0.364(2) 0.5988(13) 0.1447(8) 0.054(4) Uani 1 1 d .
H32A H 0.2884 0.5784 0.1542 0.065 Uiso 1 1 calc R
C33 C 0.379(2) 0.5774(13) 0.0896(8) 0.054(4) Uani 1 1 d .
H33A H 0.3183 0.5378 0.0646 0.065 Uiso 1 1 calc R
C35 C 0.589(2) 0.561(2) 0.1364(10) 0.075(8) Uani 1 1 d .
H35A H 0.6101 0.4906 0.1434 0.090 Uiso 1 1 calc R
H35B H 0.6594 0.5959 0.1303 0.090 Uiso 1 1 calc R
C34 C 0.500(3) 0.5676(19) 0.0784(8) 0.081(9) Uani 1 1 d .
H34A H 0.5176 0.6252 0.0557 0.097 Uiso 1 1 calc R
H34B H 0.5050 0.5076 0.0550 0.097 Uiso 1 1 calc R
C30 C 0.071(2) 0.578(2) 0.0552(11) 0.075(8) Uani 1 1 d .
H30A H 0.1373 0.5649 0.0858 0.113 Uiso 1 1 calc R
H30B H 0.0744 0.5363 0.0215 0.113 Uiso 1 1 calc R
H30C H 0.0006 0.5640 0.0699 0.113 Uiso 1 1 calc R
C23 C 0.9194(19) 0.7188(18) 0.2956(10) 0.061(4) Uiso 1 1 d .
H23A H 0.9716 0.6625 0.2973 0.092 Uiso 1 1 calc R
H23B H 0.8887 0.7222 0.3317 0.092 Uiso 1 1 calc R
H23C H 0.9609 0.7798 0.2908 0.092 Uiso 1 1 calc R
F4 F 0.301(3) 0.0948(16) 0.5052(16) 0.225(17) Uani 1 1 d .

loop_
_atom_site_aniso_label
_atom_site_aniso_U_11
_atom_site_aniso_U_22
_atom_site_aniso_U_33
_atom_site_aniso_U_23
_atom_site_aniso_U_13
_atom_site_aniso_U_12
Pd2 0.0251(6) 0.0277(6) 0.0575(9) 0.0070(6) -0.0148(5) 0.0001(5)
Pd1 0.0198(5) 0.0400(7) 0.0521(8) 0.0165(6) -0.0103(5) 0.0012(5)
P2 0.0232(19) 0.029(2) 0.059(3) -0.0039(19) -0.0110(19) -0.0034(16)
P1 0.0135(15) 0.074(3) 0.0181(17) 0.0161(19) 0.0087(13) 0.0100(17)
B1 0.056(13) 0.067(15) 0.026(10) 0.006(10) 0.007(9) 0.001(11)
F1 0.129(15) 0.130(16) 0.081(11) 0.042(11) 0.036(11) 0.052(13)
F3 0.072(10) 0.29(3) 0.042(8) -0.046(12) 0.020(7) -0.073(14)
F2 0.070(10) 0.26(3) 0.085(12) -0.045(15) 0.017(9) -0.063(15)
B2 0.033(9) 0.075(14) 0.011(7) 0.009(8) 0.000(7) -0.019(9)
F6 0.026(5) 0.133(12) 0.046(7) -0.011(7) 0.006(5) -0.001(6)
F5 0.059(7) 0.128(12) 0.038(6) 0.035(7) 0.029(6) 0.038(8)
F7 0.093(10) 0.182(17) 0.034(6) 0.048(9) 0.049(7) 0.065(11)
F8 0.22(2) 0.106(15) 0.111(15) 0.021(12) -0.007(16) -0.105(16)
C3 0.011(5) 0.037(7) 0.004(5) 0.003(5) -0.005(4) -0.002(5)
C2 0.021(6) 0.029(7) 0.009(5) -0.002(5) 0.006(5) -0.005(5)
C4 0.014(4) 0.030(5) 0.012(4) -0.003(4) -0.002(3) 0.000(4)
C13 0.014(4) 0.030(5) 0.012(4) -0.003(4) -0.002(3) 0.000(4)
C14 0.014(6) 0.041(8) 0.013(6) 0.007(5) 0.003(5) -0.007(5)
C5 0.016(6) 0.054(9) 0.004(5) 0.009(5) -0.002(4) 0.002(6)
C6 0.012(6) 0.067(11) 0.021(7) 0.006(7) 0.002(5) 0.002(7)
C7 0.017(6) 0.073(11) 0.006(6) 0.006(6) -0.001(5) -0.022(7)
C12 0.020(5) 0.114(13) 0.019(5) 0.026(7) -0.003(4) -0.027(7)
C15 0.025(7) 0.038(8) 0.035(8) 0.012(7) -0.001(6) 0.006(6)
C18 0.023(7) 0.039(8) 0.026(7) -0.007(6) -0.017(6) 0.005(6)
C17 0.021(7) 0.045(10) 0.052(11) -0.017(8) -0.016(7) 0.007(7)
C16 0.022(7) 0.058(11) 0.026(8) -0.002(7) -0.013(6) 0.009(7)
C11 0.020(5) 0.114(13) 0.019(5) 0.026(7) -0.003(4) -0.027(7)
C10 0.052(12) 0.16(3) 0.034(11) -0.029(14) 0.013(9) -0.071(16)
C9 0.062(13) 0.090(17) 0.053(13) 0.019(12) -0.011(11) -0.057(13)
C19 0.040(9) 0.050(10) 0.025(8) 0.010(7) 0.007(7) 0.008(8)
C20 0.056(11) 0.057(11) 0.034(9) 0.018(8) 0.036(8) 0.025(9)
C21 0.039(9) 0.049(10) 0.045(10) 0.009(8) 0.017(8) 0.010(8)
C24 0.020(8) 0.21(3) 0.031(9) 0.023(15) 0.008(7) 0.044(14)
C28 0.029(8) 0.060(11) 0.040(10) 0.010(9) -0.010(7) -0.015(8)
C27 0.12(2) 0.067(14) 0.022(9) -0.011(9) 0.005(11) -0.005(14)
C29 0.035(9) 0.073(14) 0.056(12) 0.008(11) 0.003(9) 0.006(10)
C25 0.054(11) 0.043(10) 0.042(10) -0.014(8) 0.005(8) -0.005(9)
C26 0.068(14) 0.060(13) 0.061(14) -0.009(11) 0.020(11) 0.004(11)
C31 0.098(12) 0.045(7) 0.021(6) 0.003(5) 0.016(7) 0.021(8)
C36 0.098(12) 0.045(7) 0.021(6) 0.003(5) 0.016(7) 0.021(8)
C32 0.090(11) 0.030(6) 0.035(7) 0.007(5) -0.007(7) 0.014(7)
C33 0.090(11) 0.030(6) 0.035(7) 0.007(5) -0.007(7) 0.014(7)
C35 0.072(16) 0.11(2) 0.049(13) -0.032(14) 0.017(12) -0.006(15)
C34 0.15(3) 0.079(16) 0.009(8) -0.011(9) -0.006(11) 0.037(17)
C30 0.068(15) 0.095(19) 0.063(15) 0.006(14) 0.014(12) -0.045(14)
F4 0.31(4) 0.064(13) 0.33(4) 0.08(2) 0.15(4) 0.061(19)

loop_
_atom_type_symbol
_atom_type_description
_atom_type_scat_dispersion_real
_atom_type_scat_dispersion_imag
_atom_type_scat_source
C C 0.0033 0.0016 'International Tables Vol C Tables 4.2.6.8 and 6.1.1.4'
H H 0.0000 0.0000 'International Tables Vol C Tables 4.2.6.8 and 6.1.1.4'
B B 0.0013 0.0007 'International Tables Vol C Tables 4.2.6.8 and 6.1.1.4'
F F 0.0171 0.0103 'International Tables Vol C Tables 4.2.6.8 and 6.1.1.4'
P P 0.1023 0.0942 'International Tables Vol C Tables 4.2.6.8 and 6.1.1.4'
Pd Pd -0.9988 1.0072 'International Tables Vol C Tables 4.2.6.8 and 6.1.1.4'

loop_
_geom_angle_atom_site_label_1
_geom_angle_atom_site_label_2
_geom_angle_atom_site_label_3
_geom_angle
C33 Pd2 C4 160.8(7)
C33 Pd2 C32 36.1(7)
C4 Pd2 C32 161.9(6)
C33 Pd2 P2 91.1(6)
C4 Pd2 P2 83.3(3)
C32 Pd2 P2 109.2(6)
C33 Pd2 C3 160.8(6)
C4 Pd2 C3 36.7(4)
C32 Pd2 C3 125.4(6)
P2 Pd2 C3 103.6(3)
C33 Pd2 C5 132.4(8)
C4 Pd2 C5 32.2(4)
C32 Pd2 C5 148.3(7)
P2 Pd2 C5 98.9(3)
C3 Pd2 C5 57.9(4)
C33 Pd2 Pd1 91.5(6)
C4 Pd2 Pd1 93.9(3)
C32 Pd2 Pd1 73.6(6)
P2 Pd2 Pd1 177.15(13)
C3 Pd2 Pd1 74.0(3)
C5 Pd2 Pd1 78.5(3)
C1 Pd1 C36 163.9(7)
C1 Pd1 C31 159.1(6)
C36 Pd1 C31 34.9(8)
C1 Pd1 P1 85.3(3)
C36 Pd1 P1 91.4(6)
C31 Pd1 P1 110.3(5)
C1 Pd1 C2 36.1(4)
C36 Pd1 C2 158.9(7)
C31 Pd1 C2 124.0(6)
P1 Pd1 C2 102.0(3)
C1 Pd1 Pd2 90.9(3)
C36 Pd1 Pd2 92.2(6)
C31 Pd1 Pd2 73.4(5)
P1 Pd1 Pd2 176.24(14)
C2 Pd1 Pd2 74.8(3)
C25 P2 C18 107.1(9)
C25 P2 C28 109.6(9)
C18 P2 C28 105.4(8)
C25 P2 Pd2 117.4(7)
C18 P2 Pd2 104.1(4)
C28 P2 Pd2 112.3(6)
C12 P1 C19 107.1(9)
C12 P1 C22 109.8(10)
C19 P1 C22 107.0(9)
C12 P1 Pd1 102.8(5)
C19 P1 Pd1 113.5(6)
C22 P1 Pd1 116.2(8)
F4 B1 F1 110(3)
F4 B1 F3 113(3)
F1 B1 F3 110(2)
F4 B1 F2 109(3)
F1 B1 F2 104(2)
F3 B1 F2 111(2)
F8 B2 F6 113(2)
F8 B2 F5 112.1(18)
F6 B2 F5 108.3(15)
F8 B2 F7 108.4(19)
F6 B2 F7 106.6(16)
F5 B2 F7 108.4(18)
C2 C3 C4 120.9(11)
C2 C3 Pd2 104.4(9)
C4 C3 Pd2 62.7(7)
C3 C2 C1 120.5(11)
C3 C2 Pd1 106.7(9)
C1 C2 Pd1 62.9(7)
C5 C4 C3 117.1(11)
C5 C4 C13 124.4(11)
C3 C4 C13 115.8(11)
C5 C4 Pd2 89.7(9)
C3 C4 Pd2 80.6(8)
C13 C4 Pd2 114.4(9)
C14 C13 C18 119.6(12)
C14 C13 C4 118.4(11)
C18 C13 C4 121.9(12)
C6 C1 C2 118.0(11)
C6 C1 C7 117.6(12)
C2 C1 C7 120.6(12)
C6 C1 Pd1 93.9(10)
C2 C1 Pd1 81.1(8)
C7 C1 Pd1 114.2(9)
C15 C14 C13 120.1(13)
C4 C5 C6 121.3(12)
C4 C5 Pd2 58.1(8)
C6 C5 Pd2 101.7(9)
C5 C6 C1 121.7(13)
C8 C7 C12 119.7(15)
C8 C7 C1 119.5(14)
C12 C7 C1 120.7(15)
C7 C12 C11 119.2(19)
C7 C12 P1 116.8(13)
C11 C12 P1 124.0(14)
C14 C15 C16 121.0(15)
C17 C18 C13 118.9(15)
C17 C18 P2 125.4(13)
C13 C18 P2 115.2(10)
C18 C17 C16 121.6(15)
C17 C16 C15 118.3(13)
C7 C8 C9 121.6(18)
C10 C11 C12 119.4(18)
C11 C10 C9 121.5(17)
C8 C9 C10 119(2)
C21 C19 C20 110.7(15)
C21 C19 P1 109.7(11)
C20 C19 P1 113.0(12)
C23 C22 C24 111.7(19)
C23 C22 P1 115.6(17)
C24 C22 P1 108.2(15)
C29 C28 C30 110.8(18)
C29 C28 P2 108.4(12)
C30 C28 P2 112.6(15)
C27 C25 C26 111.5(18)
C27 C25 P2 114.0(15)
C26 C25 P2 109.1(13)
C36 C31 C32 117.8(18)
C36 C31 Pd1 68.7(13)
C32 C31 Pd1 106.7(13)
C31 C36 C35 125(2)
C31 C36 Pd1 76.4(12)
C35 C36 Pd1 106.5(17)
C33 C32 C31 126(2)
C33 C32 Pd2 67.1(10)
C31 C32 Pd2 105.8(14)
C32 C33 C34 119(2)
C32 C33 Pd2 76.8(11)
C34 C33 Pd2 100.9(15)
C36 C35 C34 118(2)
C33 C34 C35 112.0(18)

loop_
_geom_bond_atom_site_label_1
_geom_bond_atom_site_label_2
_geom_bond_distance
Pd2 C33 2.136(18)
Pd2 C4 2.200(14)
Pd2 C32 2.257(18)
Pd2 P2 2.320(4)
Pd2 C3 2.442(14)
Pd2 C5 2.592(14)
Pd2 Pd1 2.6825(17)
Pd1 C1 2.156(12)
Pd1 C36 2.158(19)
Pd1 C31 2.25(2)
Pd1 P1 2.285(4)
Pd1 C2 2.394(14)
P2 C25 1.817(19)
P2 C18 1.824(17)
P2 C28 1.846(18)
P1 C12 1.80(2)
P1 C19 1.824(16)
P1 C22 1.85(2)
B1 F4 1.24(3)
B1 F1 1.34(3)
B1 F3 1.35(3)
B1 F2 1.36(3)
B2 F8 1.29(3)
B2 F6 1.34(2)
B2 F5 1.37(2)
B2 F7 1.41(3)
C3 C2 1.384(16)
C3 C4 1.478(16)
C2 C1 1.427(17)
C4 C5 1.383(18)
C4 C13 1.512(16)
C13 C14 1.39(2)
C13 C18 1.402(19)
C1 C6 1.411(19)
C1 C7 1.512(17)
C14 C15 1.371(19)
C5 C6 1.408(18)
C7 C8 1.37(2)
C7 C12 1.41(2)
C12 C11 1.41(2)
C15 C16 1.39(2)
C18 C17 1.375(19)
C17 C16 1.38(3)
C8 C9 1.38(2)
C11 C10 1.36(4)
C10 C9 1.40(3)
C19 C21 1.52(2)
C19 C20 1.52(2)
C22 C23 1.51(3)
C22 C24 1.56(3)
C28 C29 1.52(3)
C28 C30 1.55(3)
C27 C25 1.47(3)
C25 C26 1.54(3)
C31 C36 1.33(3)
C31 C32 1.41(3)
C36 C35 1.39(3)
C32 C33 1.37(3)
C33 C34 1.51(4)
C35 C34 1.57(3)
